data_7247543
loop_
_publ_author_name
'Durka, Krzysztof'
'Zuba, Adam'
'Marek-Urban, Paulina H.'
'Nowicki, Krzysztof'
'Drapa\/la, Jakub'
'Wo\'zniak, Krzysztof'
'Luli\'nski, Sergiusz'

_publ_section_title
;
 Exploring the effect of substitution patterns on the symmetry of
 hydrogen-bonded supramolecular motifs in functionalized
 benzosiloxaboroles
;
_journal_issue 45
_journal_name_full CrystEngComm
_journal_page_first 6329
_journal_page_last 6342
_journal_paper_doi 10.1039/D3CE00880K
_journal_volume 25
_journal_year 2023
_chemical_formula_moiety 'C9 H9 B F N O2 Si'
_chemical_formula_sum 'C9 H9 B F N O2 Si'
_chemical_formula_weight 221.07
_chemical_name_systematic
;
1,1-dimethyl-4-cyano-7-fluoro-3-hydroxybenzo[c][1,2,3]siloxaborole
;
_space_group_crystal_system monoclinic
_space_group_IT_number 14
_space_group_name_Hall '-P 2ybc'
_space_group_name_H-M_alt 'P 1 21/c 1'
_atom_sites_solution_hydrogens mixed
_audit_creation_method SHELXL-2013
_audit_update_record
;
2023-10-01 deposited with the CCDC.	2023-10-20 downloaded from the CCDC.
;
_cell_angle_alpha 90
_cell_angle_beta 108.389(5)
_cell_angle_gamma 90
_cell_formula_units_Z 4
_cell_length_a 9.9043(4)
_cell_length_b 9.5090(3)
_cell_length_c 12.4382(5)
_cell_measurement_reflns_used 4154
_cell_measurement_temperature 100(2)
_cell_measurement_theta_max 31.9220
_cell_measurement_theta_min 2.7380
_cell_volume 1111.61(8)
_computing_cell_refinement 'CrysAlisPro 1.171.38.43d (Rigaku OD, 2015)'
_computing_data_collection 'CrysAlisPro 1.171.38.43d (Rigaku OD, 2015)'
_computing_data_reduction 'CrysAlisPro 1.171.38.43d (Rigaku OD, 2015)'
_computing_structure_refinement 'SHELXL-2013 (Sheldrick, 2013)'
_diffrn_ambient_environment air
_diffrn_ambient_temperature 100(2)
_diffrn_detector 'CCD plate'
_diffrn_detector_area_resol_mean 10.4391
_diffrn_detector_type Atlas
_diffrn_measured_fraction_theta_full 1.000
_diffrn_measured_fraction_theta_max 0.912
_diffrn_measurement_device 'four-circle diffractometer'
_diffrn_measurement_device_type 'SuperNova, Dual, Cu at zero, Atlas'
_diffrn_radiation_monochromator mirror
_diffrn_radiation_probe x-ray
_diffrn_radiation_type 'Mo K\a'
_diffrn_radiation_wavelength 0.71073
_diffrn_reflns_av_R_equivalents 0.0198
_diffrn_reflns_av_unetI/netI 0.0303
_diffrn_reflns_Laue_measured_fraction_full 1.000
_diffrn_reflns_Laue_measured_fraction_max 0.912
_diffrn_reflns_limit_h_max 13
_diffrn_reflns_limit_h_min -14
_diffrn_reflns_limit_k_max 13
_diffrn_reflns_limit_k_min -14
_diffrn_reflns_limit_l_max 18
_diffrn_reflns_limit_l_min -18
_diffrn_reflns_number 7792
_diffrn_reflns_point_group_measured_fraction_full 1.000
_diffrn_reflns_point_group_measured_fraction_max 0.912
_diffrn_reflns_theta_full 25.242
_diffrn_reflns_theta_max 32.424
_diffrn_reflns_theta_min 2.167
_diffrn_source 'micro-focus sealed X-ray tube'
_diffrn_source_type 'SuperNova (Mo) X-ray Source'
_exptl_absorpt_coefficient_mu 0.202
_exptl_absorpt_correction_T_max 1.00000
_exptl_absorpt_correction_T_min 0.80974
_exptl_absorpt_correction_type multi-scan
_exptl_absorpt_process_details
;
CrysAlisPro 1.171.38.43d (Rigaku Oxford Diffraction, 2015)
Empirical absorption correction using spherical harmonics,
 implemented in SCALE3 ABSPACK scaling algorithm.
;
_exptl_crystal_colour colourless
_exptl_crystal_density_diffrn 1.321
_exptl_crystal_description block
_exptl_crystal_F_000 456
_exptl_crystal_size_max 0.149
_exptl_crystal_size_mid 0.130
_exptl_crystal_size_min 0.104
_refine_diff_density_max 0.438
_refine_diff_density_min -0.257
_refine_diff_density_rms 0.054
_refine_ls_extinction_method none
_refine_ls_goodness_of_fit_ref 1.073
_refine_ls_hydrogen_treatment mixed
_refine_ls_matrix_type full
_refine_ls_number_parameters 140
_refine_ls_number_reflns 3649
_refine_ls_number_restraints 0
_refine_ls_restrained_S_all 1.072
_refine_ls_R_factor_all 0.0445
_refine_ls_R_factor_gt 0.0362
_refine_ls_shift/su_max 0.000
_refine_ls_shift/su_mean 0.000
_refine_ls_structure_factor_coef Fsqd
_refine_ls_weighting_details 'w=1/[\s^2^(Fo^2^)+(0.0376P)^2^+0.3858P] where P=(Fo^2^+2Fc^2^)/3'
_refine_ls_weighting_scheme calc
_refine_ls_wR_factor_gt 0.0878
_refine_ls_wR_factor_ref 0.0935
_reflns_Friedel_coverage 0.000
_reflns_number_gt 3118
_reflns_number_total 3649
_reflns_threshold_expression 'I > 2\s(I)'
_cod_data_source_file d3ce00880k2.cif
_cod_data_source_block 4-CN-7-F
_cod_depositor_comments 'Adding full bibliography for 7247541--7247563.cif.'
_cod_original_sg_symbol_H-M 'P 21/c'
_cod_database_code 7247543
_shelx_space_group_comment
;
The symmetry employed for this shelxl refinement is uniquely defined
by the following loop, which should always be used as a source of
symmetry information in preference to the above space-group names.
They are only intended as comments.
;
_oxdiff_exptl_absorpt_empirical_full_min 0.568
_oxdiff_exptl_absorpt_empirical_full_max 1.665
_oxdiff_exptl_absorpt_empirical_details
;
Empirical correction (ABSPACK) includes:
- Absorption correction using spherical harmonics
- Frame scaling
;
_shelxl_version_number 2013-4

loop_
_space_group_symop_operation_xyz
'x, y, z'
'-x, y+1/2, -z+1/2'
'-x, -y, -z'
'x, -y-1/2, z-1/2'

loop_
_atom_site_label
_atom_site_type_symbol
_atom_site_fract_x
_atom_site_fract_y
_atom_site_fract_z
_atom_site_U_iso_or_equiv
_atom_site_adp_type
_atom_site_occupancy
_atom_site_site_symmetry_order
_atom_site_calc_flag
_atom_site_refinement_flags_posn
_atom_site_refinement_flags_adp
_atom_site_refinement_flags_occupancy
_atom_site_disorder_assembly
_atom_site_disorder_group
H1A H -0.095(2) 0.434(2) -0.0858(17) 0.050(6) Uiso 1 1 d . . . . .
Si1 Si 0.28543(3) 0.28757(3) 0.12455(3) 0.01552(8) Uani 1 1 d . . . . .
O2 O 0.13151(9) 0.37160(8) 0.05863(7) 0.01866(17) Uani 1 1 d . . . . .
O1 O -0.07895(9) 0.35191(8) -0.10302(7) 0.02099(18) Uani 1 1 d . . . . .
F1 F 0.42868(9) -0.02471(9) 0.11591(7) 0.0330(2) Uani 1 1 d . . . . .
C2 C 0.10317(11) 0.14914(10) -0.04819(9) 0.01398(19) Uani 1 1 d . . . . .
N1 N -0.18285(12) 0.08339(11) -0.29879(10) 0.0286(2) Uani 1 1 d . . . . .
C9 C -0.08264(13) 0.06787(11) -0.22237(10) 0.0193(2) Uani 1 1 d . . . . .
C1 C 0.23440(12) 0.12529(11) 0.03565(9) 0.0159(2) Uani 1 1 d . . . . .
C4 C 0.11820(13) -0.08311(11) -0.12624(10) 0.0197(2) Uani 1 1 d . . . . .
H4 H 0.0788 -0.1532 -0.1817 0.024 Uiso 1 1 calc R U . . .
C7 C 0.30704(13) 0.26209(12) 0.27561(10) 0.0208(2) Uani 1 1 d . . . . .
H7A H 0.2244 0.2115 0.2833 0.031 Uiso 1 1 calc R U . . .
H7B H 0.3148 0.3539 0.3129 0.031 Uiso 1 1 calc R U . . .
H7C H 0.3935 0.2073 0.3111 0.031 Uiso 1 1 calc R U . . .
C3 C 0.04670(12) 0.04478(10) -0.13004(9) 0.0155(2) Uani 1 1 d . . . . .
B1 B 0.04290(13) 0.29935(11) -0.03371(10) 0.0155(2) Uani 1 1 d . . . . .
C6 C 0.30146(13) -0.00226(12) 0.03567(10) 0.0211(2) Uani 1 1 d . . . . .
C5 C 0.24623(14) -0.10795(12) -0.04202(11) 0.0238(2) Uani 1 1 d . . . . .
H5 H 0.2946 -0.1951 -0.0379 0.029 Uiso 1 1 calc R U . . .
C8 C 0.43196(16) 0.38830(17) 0.10053(12) 0.0341(3) Uani 1 1 d . . . . .
H8A H 0.4147 0.3990 0.0189 0.051 Uiso 1 1 calc R U . . .
H8B H 0.5218 0.3382 0.1343 0.051 Uiso 1 1 calc R U . . .
H8C H 0.4374 0.4813 0.1355 0.051 Uiso 1 1 calc R U . . .

loop_
_atom_site_aniso_label
_atom_site_aniso_U_11
_atom_site_aniso_U_22
_atom_site_aniso_U_33
_atom_site_aniso_U_23
_atom_site_aniso_U_13
_atom_site_aniso_U_12
Si1 0.01551(15) 0.01675(14) 0.01347(14) -0.00084(10) 0.00338(11) -0.00114(10)
O2 0.0206(4) 0.0130(3) 0.0184(4) -0.0014(3) 0.0005(3) 0.0012(3)
O1 0.0233(4) 0.0136(3) 0.0206(4) -0.0017(3) -0.0008(3) 0.0038(3)
F1 0.0268(4) 0.0371(4) 0.0264(4) -0.0048(3) -0.0042(3) 0.0174(3)
C2 0.0166(5) 0.0126(4) 0.0134(4) 0.0014(3) 0.0056(4) 0.0001(3)
N1 0.0297(6) 0.0200(5) 0.0289(6) 0.0008(4) -0.0012(5) -0.0036(4)
C9 0.0238(6) 0.0119(4) 0.0203(5) -0.0012(4) 0.0044(4) -0.0031(4)
C1 0.0170(5) 0.0173(4) 0.0135(5) 0.0001(4) 0.0049(4) 0.0019(4)
C4 0.0272(6) 0.0143(4) 0.0173(5) -0.0019(4) 0.0065(4) 0.0020(4)
C7 0.0248(6) 0.0215(5) 0.0153(5) -0.0018(4) 0.0052(4) -0.0008(4)
C3 0.0187(5) 0.0130(4) 0.0147(5) 0.0005(4) 0.0052(4) -0.0009(3)
B1 0.0190(6) 0.0116(4) 0.0151(5) 0.0004(4) 0.0040(4) -0.0004(4)
C6 0.0204(5) 0.0242(5) 0.0167(5) 0.0004(4) 0.0031(4) 0.0081(4)
C5 0.0303(6) 0.0193(5) 0.0210(5) -0.0007(4) 0.0070(5) 0.0094(4)
C8 0.0298(7) 0.0481(8) 0.0251(6) -0.0053(6) 0.0098(5) -0.0185(6)

loop_
_atom_type_symbol
_atom_type_description
_atom_type_scat_dispersion_real
_atom_type_scat_dispersion_imag
_atom_type_scat_source
C C 0.0033 0.0016 'International Tables Vol C Tables 4.2.6.8 and 6.1.1.4'
H H 0.0000 0.0000 'International Tables Vol C Tables 4.2.6.8 and 6.1.1.4'
B B 0.0013 0.0007 'International Tables Vol C Tables 4.2.6.8 and 6.1.1.4'
N N 0.0061 0.0033 'International Tables Vol C Tables 4.2.6.8 and 6.1.1.4'
O O 0.0106 0.0060 'International Tables Vol C Tables 4.2.6.8 and 6.1.1.4'
F F 0.0171 0.0103 'International Tables Vol C Tables 4.2.6.8 and 6.1.1.4'
Si Si 0.0817 0.0704 'International Tables Vol C Tables 4.2.6.8 and 6.1.1.4'

loop_
_geom_angle_atom_site_label_1
_geom_angle_atom_site_label_2
_geom_angle_atom_site_label_3
_geom_angle
_geom_angle_site_symmetry_1
_geom_angle_site_symmetry_3
_geom_angle_publ_flag
O2 Si1 C7 110.80(5) . . ?
O2 Si1 C8 108.21(6) . . ?
C7 Si1 C8 113.01(6) . . ?
O2 Si1 C1 93.96(4) . . ?
C7 Si1 C1 114.68(5) . . ?
C8 Si1 C1 114.38(6) . . ?
B1 O2 Si1 113.97(7) . . ?
B1 O1 H1A 112.8(13) . . ?
C1 C2 C3 119.17(9) . . ?
C1 C2 B1 110.84(9) . . ?
C3 C2 B1 129.98(10) . . ?
N1 C9 C3 177.08(14) . . ?
C6 C1 C2 118.27(10) . . ?
C6 C1 Si1 133.04(9) . . ?
C2 C1 Si1 108.63(7) . . ?
C5 C4 C3 120.36(10) . . ?
C5 C4 H4 119.8 . . ?
C3 C4 H4 119.8 . . ?
Si1 C7 H7A 109.5 . . ?
Si1 C7 H7B 109.5 . . ?
H7A C7 H7B 109.5 . . ?
Si1 C7 H7C 109.5 . . ?
H7A C7 H7C 109.5 . . ?
H7B C7 H7C 109.5 . . ?
C4 C3 C2 120.48(10) . . ?
C4 C3 C9 118.14(10) . . ?
C2 C3 C9 121.33(9) . . ?
O1 B1 O2 123.66(10) . . ?
O1 B1 C2 124.07(10) . . ?
O2 B1 C2 112.27(9) . . ?
F1 C6 C5 118.13(10) . . ?
F1 C6 C1 118.25(10) . . ?
C5 C6 C1 123.62(11) . . ?
C6 C5 C4 118.06(10) . . ?
C6 C5 H5 121.0 . . ?
C4 C5 H5 121.0 . . ?
Si1 C8 H8A 109.5 . . ?
Si1 C8 H8B 109.5 . . ?
H8A C8 H8B 109.5 . . ?
Si1 C8 H8C 109.5 . . ?
H8A C8 H8C 109.5 . . ?
H8B C8 H8C 109.5 . . ?

loop_
_geom_bond_atom_site_label_1
_geom_bond_atom_site_label_2
_geom_bond_distance
_geom_bond_site_symmetry_2
_geom_bond_publ_flag
Si1 O2 1.6871(8) . ?
Si1 C7 1.8387(12) . ?
Si1 C8 1.8403(14) . ?
Si1 C1 1.8726(11) . ?
O2 B1 1.3876(14) . ?
O1 B1 1.3391(14) . ?
O1 H1A 0.83(2) . ?
F1 C6 1.3550(13) . ?
C2 C1 1.4047(15) . ?
C2 C3 1.4053(14) . ?
C2 B1 1.5800(15) . ?
N1 C9 1.1468(15) . ?
C9 C3 1.4421(15) . ?
C1 C6 1.3828(15) . ?
C4 C5 1.3867(17) . ?
C4 C3 1.4006(15) . ?
C4 H4 0.9500 . ?
C7 H7A 0.9800 . ?
C7 H7B 0.9800 . ?
C7 H7C 0.9800 . ?
C6 C5 1.3818(17) . ?
C5 H5 0.9500 . ?
C8 H8A 0.9800 . ?
C8 H8B 0.9800 . ?
C8 H8C 0.9800 . ?

loop_
_geom_hbond_atom_site_label_D
_geom_hbond_atom_site_label_H
_geom_hbond_atom_site_label_A
_geom_hbond_distance_DH
_geom_hbond_distance_HA
_geom_hbond_distance_DA
_geom_hbond_angle_DHA
_geom_hbond_site_symmetry_A
O1 H1A O2 0.839(9) 1.933(9) 2.7696(11) 174.8(16) 3_565
